data_1514280
loop_
_publ_author_name
'Rawling, Michael J.'
'Rowley, Julian H.'
'Campbell, Matthew'
'Kennedy, Alan R.'
'Parkinson, John A.'
'Tomkinson, Nicholas C. O.'

_publ_section_title
;
 Mechanistic insights into the malonoyl peroxide syn-dihydroxylation of
 alkenes
;
_journal_issue 5
_journal_name_full 'Chemical Science'
_journal_page_first 1777
_journal_paper_doi 10.1039/c3sc53256a
_journal_volume 5
_journal_year 2014
_chemical_formula_sum 'C19 H16 O4'
_chemical_formula_weight 308.32
_chemical_name_systematic
;
?
;
_space_group_IT_number 14
_symmetry_cell_setting monoclinic
_symmetry_space_group_name_Hall '-P 2ybc'
_symmetry_space_group_name_H-M 'P 1 21/c 1'
_atom_sites_solution_hydrogens geom
_atom_sites_solution_primary direct
_atom_sites_solution_secondary difmap
_audit_creation_method SHELXL-97
_cell_angle_alpha 90.00
_cell_angle_beta 103.276(3)
_cell_angle_gamma 90.00
_cell_formula_units_Z 4
_cell_length_a 13.4714(4)
_cell_length_b 5.8443(2)
_cell_length_c 19.1637(6)
_cell_measurement_reflns_used 2538
_cell_measurement_temperature 123(2)
_cell_measurement_theta_max 72.9276
_cell_measurement_theta_min 4.5421
_cell_volume 1468.45(8)
_computing_structure_refinement 'SHELXL-97 (Sheldrick, 2008)'
_diffrn_ambient_temperature 123(2)
_diffrn_measured_fraction_theta_full 0.997
_diffrn_measured_fraction_theta_max 0.979
_diffrn_measurement_device_type 'Oxford Diffraction Gemini S'
_diffrn_measurement_method 'omega scans'
_diffrn_radiation_monochromator graphite
_diffrn_radiation_source 'fine-focus sealed tube'
_diffrn_radiation_type CuK\a
_diffrn_radiation_wavelength 1.54180
_diffrn_reflns_av_R_equivalents 0.0213
_diffrn_reflns_av_sigmaI/netI 0.0314
_diffrn_reflns_limit_h_max 13
_diffrn_reflns_limit_h_min -16
_diffrn_reflns_limit_k_max 7
_diffrn_reflns_limit_k_min -4
_diffrn_reflns_limit_l_max 23
_diffrn_reflns_limit_l_min -23
_diffrn_reflns_number 6142
_diffrn_reflns_theta_full 70.00
_diffrn_reflns_theta_max 73.08
_diffrn_reflns_theta_min 4.74
_exptl_absorpt_coefficient_mu 0.799
_exptl_absorpt_correction_T_max 1.00000
_exptl_absorpt_correction_T_min 0.75651
_exptl_absorpt_correction_type multi-scan
_exptl_absorpt_process_details
;
CrysAlisPro, Agilent Technologies,
Version 1.171.34.46 (release 25-11-2010 CrysAlis171 .NET)
(compiled Nov 25 2010,17:55:46)
Empirical absorption correction using spherical harmonics,
implemented in SCALE3 ABSPACK scaling algorithm.
;
_exptl_crystal_colour colourless
_exptl_crystal_density_diffrn 1.395
_exptl_crystal_density_method 'not measured'
_exptl_crystal_description bar
_exptl_crystal_F_000 648
_exptl_crystal_size_max 0.35
_exptl_crystal_size_mid 0.08
_exptl_crystal_size_min 0.08
_refine_diff_density_max 0.302
_refine_diff_density_min -0.227
_refine_diff_density_rms 0.046
_refine_ls_extinction_method none
_refine_ls_goodness_of_fit_ref 1.036
_refine_ls_hydrogen_treatment constr
_refine_ls_matrix_type full
_refine_ls_number_parameters 208
_refine_ls_number_reflns 2878
_refine_ls_number_restraints 0
_refine_ls_restrained_S_all 1.036
_refine_ls_R_factor_all 0.0514
_refine_ls_R_factor_gt 0.0406
_refine_ls_shift/su_max 0.001
_refine_ls_shift/su_mean 0.000
_refine_ls_structure_factor_coef Fsqd
_refine_ls_weighting_details 'calc w=1/[\s^2^(Fo^2^)+(0.0535P)^2^+0.6002P] where P=(Fo^2^+2Fc^2^)/3'
_refine_ls_weighting_scheme calc
_refine_ls_wR_factor_gt 0.1023
_refine_ls_wR_factor_ref 0.1103
_reflns_number_gt 2434
_reflns_number_total 2878
_reflns_threshold_expression I>2\s(I)
_cod_data_source_file c3sc53256a2.cif
_cod_data_source_block tomp_miker
_cod_original_sg_symbol_H-M P21/c
_cod_database_code 1514280

loop_
_symmetry_equiv_pos_as_xyz
'x, y, z'
'-x, y+1/2, -z+1/2'
'-x, -y, -z'
'x, -y-1/2, z-1/2'

loop_
_atom_site_label
_atom_site_type_symbol
_atom_site_fract_x
_atom_site_fract_y
_atom_site_fract_z
_atom_site_U_iso_or_equiv
_atom_site_adp_type
_atom_site_occupancy
_atom_site_symmetry_multiplicity
_atom_site_calc_flag
_atom_site_refinement_flags
O1 O 0.13109(8) 0.07233(18) 0.11866(6) 0.0205(3) Uani 1 1 d .
O2 O 0.09309(8) -0.20024(19) 0.23350(6) 0.0210(3) Uani 1 1 d .
O3 O 0.01122(9) 0.3338(2) 0.09266(7) 0.0277(3) Uani 1 1 d .
O4 O -0.06705(8) -0.21012(19) 0.23861(6) 0.0232(3) Uani 1 1 d .
C1 C 0.14870(12) -0.1724(3) 0.11889(8) 0.0191(3) Uani 1 1 d .
H1 H 0.0859 -0.2478 0.0901 0.023 Uiso 1 1 calc R
C2 C 0.03399(12) 0.1438(3) 0.11463(8) 0.0202(3) Uani 1 1 d .
C3 C -0.03778(12) -0.0222(3) 0.13623(8) 0.0192(3) Uani 1 1 d .
C4 C -0.00580(11) -0.1533(2) 0.20498(8) 0.0178(3) Uani 1 1 d .
C5 C 0.16971(12) -0.2673(3) 0.19548(8) 0.0199(3) Uani 1 1 d .
H5 H 0.1679 -0.4380 0.1918 0.024 Uiso 1 1 calc R
C6 C -0.11098(12) -0.1512(3) 0.07537(9) 0.0248(4) Uani 1 1 d .
H6A H -0.1053 -0.1215 0.0256 0.030 Uiso 1 1 calc R
H6B H -0.1299 -0.3099 0.0849 0.030 Uiso 1 1 calc R
C7 C -0.14963(12) 0.0369(3) 0.11420(9) 0.0247(4) Uani 1 1 d .
H7A H -0.1931 -0.0055 0.1474 0.030 Uiso 1 1 calc R
H7B H -0.1685 0.1826 0.0882 0.030 Uiso 1 1 calc R
C8 C 0.23512(12) -0.2152(3) 0.08242(8) 0.0202(3) Uani 1 1 d .
C9 C 0.31136(13) -0.0537(3) 0.08313(9) 0.0244(4) Uani 1 1 d .
H9 H 0.3116 0.0852 0.1089 0.029 Uiso 1 1 calc R
C10 C 0.38691(13) -0.0953(3) 0.04631(9) 0.0274(4) Uani 1 1 d .
H10 H 0.4384 0.0160 0.0466 0.033 Uiso 1 1 calc R
C11 C 0.38766(12) -0.2989(3) 0.00892(9) 0.0260(4) Uani 1 1 d .
H11 H 0.4390 -0.3261 -0.0168 0.031 Uiso 1 1 calc R
C12 C 0.31319(13) -0.4619(3) 0.00934(9) 0.0252(4) Uani 1 1 d .
H12 H 0.3142 -0.6023 -0.0154 0.030 Uiso 1 1 calc R
C13 C 0.23694(12) -0.4206(3) 0.04593(8) 0.0225(3) Uani 1 1 d .
H13 H 0.1860 -0.5329 0.0460 0.027 Uiso 1 1 calc R
C14 C 0.27141(12) -0.2023(3) 0.24335(8) 0.0203(3) Uani 1 1 d .
C15 C 0.28540(13) 0.0053(3) 0.28015(9) 0.0248(4) Uani 1 1 d .
H15 H 0.2306 0.1111 0.2748 0.030 Uiso 1 1 calc R
C16 C 0.37947(13) 0.0571(3) 0.32455(9) 0.0284(4) Uani 1 1 d .
H16 H 0.3889 0.1988 0.3495 0.034 Uiso 1 1 calc R
C17 C 0.45991(13) -0.0967(3) 0.33280(9) 0.0293(4) Uani 1 1 d .
H17 H 0.5241 -0.0606 0.3633 0.035 Uiso 1 1 calc R
C18 C 0.44609(13) -0.3024(3) 0.29637(9) 0.0305(4) Uani 1 1 d .
H18 H 0.5010 -0.4080 0.3018 0.037 Uiso 1 1 calc R
C19 C 0.35229(13) -0.3553(3) 0.25193(9) 0.0260(4) Uani 1 1 d .
H19 H 0.3433 -0.4972 0.2271 0.031 Uiso 1 1 calc R

loop_
_atom_site_aniso_label
_atom_site_aniso_U_11
_atom_site_aniso_U_22
_atom_site_aniso_U_33
_atom_site_aniso_U_23
_atom_site_aniso_U_13
_atom_site_aniso_U_12
O1 0.0207(5) 0.0175(5) 0.0237(6) 0.0013(4) 0.0063(4) -0.0010(4)
O2 0.0177(5) 0.0268(6) 0.0186(5) 0.0019(4) 0.0041(4) 0.0016(4)
O3 0.0283(6) 0.0218(6) 0.0341(7) 0.0076(5) 0.0093(5) 0.0025(5)
O4 0.0205(5) 0.0252(6) 0.0246(6) 0.0043(5) 0.0071(5) -0.0015(5)
C1 0.0188(7) 0.0169(8) 0.0211(8) -0.0008(6) 0.0039(6) -0.0011(6)
C2 0.0223(8) 0.0212(8) 0.0169(7) -0.0008(6) 0.0042(6) 0.0005(6)
C3 0.0198(7) 0.0198(8) 0.0176(7) -0.0010(6) 0.0034(6) -0.0003(6)
C4 0.0189(7) 0.0145(7) 0.0198(7) -0.0022(6) 0.0041(6) -0.0017(6)
C5 0.0201(7) 0.0180(7) 0.0228(8) -0.0001(6) 0.0076(6) 0.0012(6)
C6 0.0222(8) 0.0293(9) 0.0208(8) -0.0027(7) 0.0004(6) -0.0041(7)
C7 0.0201(8) 0.0298(9) 0.0230(8) 0.0036(7) 0.0028(6) 0.0020(7)
C8 0.0202(7) 0.0230(8) 0.0165(7) 0.0021(6) 0.0025(6) 0.0002(6)
C9 0.0239(8) 0.0236(8) 0.0258(8) -0.0022(7) 0.0061(7) -0.0020(7)
C10 0.0223(8) 0.0283(9) 0.0330(9) 0.0004(7) 0.0090(7) -0.0046(7)
C11 0.0227(8) 0.0332(9) 0.0240(8) 0.0027(7) 0.0089(7) 0.0045(7)
C12 0.0269(8) 0.0247(8) 0.0241(8) -0.0025(7) 0.0064(7) 0.0035(7)
C13 0.0224(8) 0.0231(8) 0.0212(8) 0.0003(6) 0.0036(6) -0.0013(6)
C14 0.0198(7) 0.0239(8) 0.0179(7) 0.0030(6) 0.0056(6) 0.0001(6)
C15 0.0220(8) 0.0252(8) 0.0269(9) 0.0010(7) 0.0051(7) 0.0004(7)
C16 0.0284(9) 0.0303(9) 0.0256(9) -0.0017(7) 0.0045(7) -0.0047(7)
C17 0.0205(8) 0.0442(11) 0.0217(8) 0.0027(7) 0.0021(6) -0.0042(7)
C18 0.0230(8) 0.0407(10) 0.0272(9) 0.0034(8) 0.0046(7) 0.0077(8)
C19 0.0268(9) 0.0272(9) 0.0241(8) -0.0003(7) 0.0061(7) 0.0035(7)

loop_
_atom_type_symbol
_atom_type_description
_atom_type_scat_dispersion_real
_atom_type_scat_dispersion_imag
_atom_type_scat_source
O O 0.0492 0.0322 'International Tables Vol C Tables 4.2.6.8 and 6.1.1.4'
C C 0.0181 0.0091 'International Tables Vol C Tables 4.2.6.8 and 6.1.1.4'
H H 0.0000 0.0000 'International Tables Vol C Tables 4.2.6.8 and 6.1.1.4'

loop_
_geom_angle_atom_site_label_1
_geom_angle_atom_site_label_2
_geom_angle_atom_site_label_3
_geom_angle
C2 O1 C1 117.28(12)
C4 O2 C5 127.16(12)
O1 C1 C8 107.77(12)
O1 C1 C5 110.72(12)
C8 C1 C5 112.99(12)
O1 C1 H1 108.4
C8 C1 H1 108.4
C5 C1 H1 108.4
O3 C2 O1 117.97(14)
O3 C2 C3 124.58(15)
O1 C2 C3 117.44(13)
C2 C3 C4 120.13(13)
C2 C3 C7 116.24(14)
C4 C3 C7 115.47(13)
C2 C3 C6 116.77(13)
C4 C3 C6 114.83(13)
C7 C3 C6 58.37(11)
O4 C4 O2 117.53(14)
O4 C4 C3 121.14(14)
O2 C4 C3 121.22(13)
O2 C5 C14 106.15(12)
O2 C5 C1 112.81(12)
C14 C5 C1 115.62(13)
O2 C5 H5 107.3
C14 C5 H5 107.3
C1 C5 H5 107.3
C7 C6 C3 59.74(10)
C7 C6 H6A 117.8
C3 C6 H6A 117.8
C7 C6 H6B 117.8
C3 C6 H6B 117.8
H6A C6 H6B 114.9
C6 C7 C3 61.88(10)
C6 C7 H7A 117.6
C3 C7 H7A 117.6
C6 C7 H7B 117.6
C3 C7 H7B 117.6
H7A C7 H7B 114.7
C13 C8 C9 119.41(15)
C13 C8 C1 118.68(14)
C9 C8 C1 121.90(14)
C10 C9 C8 120.16(16)
C10 C9 H9 119.9
C8 C9 H9 119.9
C9 C10 C11 120.34(16)
C9 C10 H10 119.8
C11 C10 H10 119.8
C12 C11 C10 119.65(15)
C12 C11 H11 120.2
C10 C11 H11 120.2
C11 C12 C13 120.22(16)
C11 C12 H12 119.9
C13 C12 H12 119.9
C12 C13 C8 120.19(15)
C12 C13 H13 119.9
C8 C13 H13 119.9
C19 C14 C15 119.25(15)
C19 C14 C5 119.14(15)
C15 C14 C5 121.60(14)
C16 C15 C14 119.90(16)
C16 C15 H15 120.0
C14 C15 H15 120.0
C15 C16 C17 120.47(17)
C15 C16 H16 119.8
C17 C16 H16 119.8
C18 C17 C16 119.66(16)
C18 C17 H17 120.2
C16 C17 H17 120.2
C17 C18 C19 120.14(16)
C17 C18 H18 119.9
C19 C18 H18 119.9
C18 C19 C14 120.57(16)
C18 C19 H19 119.7
C14 C19 H19 119.7

loop_
_geom_bond_atom_site_label_1
_geom_bond_atom_site_label_2
_geom_bond_distance
O1 C2 1.3582(19)
O1 C1 1.4497(18)
O2 C4 1.3468(18)
O2 C5 1.4475(18)
O3 C2 1.202(2)
O4 C4 1.2043(19)
C1 C8 1.510(2)
C1 C5 1.533(2)
C1 H1 1.0000
C2 C3 1.494(2)
C3 C4 1.499(2)
C3 C7 1.509(2)
C3 C6 1.540(2)
C5 C14 1.512(2)
C5 H5 1.0000
C6 C7 1.487(2)
C6 H6A 0.9900
C6 H6B 0.9900
C7 H7A 0.9900
C7 H7B 0.9900
C8 C13 1.392(2)
C8 C9 1.393(2)
C9 C10 1.386(2)
C9 H9 0.9500
C10 C11 1.390(2)
C10 H10 0.9500
C11 C12 1.385(2)
C11 H11 0.9500
C12 C13 1.391(2)
C12 H12 0.9500
C13 H13 0.9500
C14 C19 1.390(2)
C14 C15 1.394(2)
C15 C16 1.388(2)
C15 H15 0.9500
C16 C17 1.389(3)
C16 H16 0.9500
C17 C18 1.382(3)
C17 H17 0.9500
C18 C19 1.387(2)
C18 H18 0.9500
C19 H19 0.9500

loop_
_geom_torsion_atom_site_label_1
_geom_torsion_atom_site_label_2
_geom_torsion_atom_site_label_3
_geom_torsion_atom_site_label_4
_geom_torsion
C2 O1 C1 C8 148.23(13)
C2 O1 C1 C5 -87.73(15)
C1 O1 C2 O3 -157.63(14)
C1 O1 C2 C3 20.91(19)
O3 C2 C3 C4 -133.90(17)
O1 C2 C3 C4 47.7(2)
O3 C2 C3 C7 13.3(2)
O1 C2 C3 C7 -165.17(13)
O3 C2 C3 C6 79.3(2)
O1 C2 C3 C6 -99.13(17)
C5 O2 C4 O4 143.89(15)
C5 O2 C4 C3 -39.9(2)
C2 C3 C4 O4 148.97(15)
C7 C3 C4 O4 1.6(2)
C6 C3 C4 O4 -63.6(2)
C2 C3 C4 O2 -27.1(2)
C7 C3 C4 O2 -174.52(13)
C6 C3 C4 O2 120.30(15)
C4 O2 C5 C14 156.34(14)
C4 O2 C5 C1 28.7(2)
O1 C1 C5 O2 51.41(16)
C8 C1 C5 O2 172.40(12)
O1 C1 C5 C14 -71.03(17)
C8 C1 C5 C14 49.96(18)
C2 C3 C6 C7 -105.72(16)
C4 C3 C6 C7 105.75(15)
C2 C3 C7 C6 106.63(15)
C4 C3 C7 C6 -104.65(15)
O1 C1 C8 C13 -150.11(14)
C5 C1 C8 C13 87.23(17)
O1 C1 C8 C9 28.57(19)
C5 C1 C8 C9 -94.09(17)
C13 C8 C9 C10 1.6(2)
C1 C8 C9 C10 -177.12(15)
C8 C9 C10 C11 -0.5(3)
C9 C10 C11 C12 -0.8(3)
C10 C11 C12 C13 1.1(2)
C11 C12 C13 C8 -0.1(2)
C9 C8 C13 C12 -1.3(2)
C1 C8 C13 C12 177.45(15)
O2 C5 C14 C19 136.59(14)
C1 C5 C14 C19 -97.50(17)
O2 C5 C14 C15 -42.13(19)
C1 C5 C14 C15 83.78(18)
C19 C14 C15 C16 0.2(2)
C5 C14 C15 C16 178.91(15)
C14 C15 C16 C17 -0.2(3)
C15 C16 C17 C18 0.1(3)
C16 C17 C18 C19 -0.1(3)
C17 C18 C19 C14 0.2(3)
C15 C14 C19 C18 -0.2(2)
C5 C14 C19 C18 -178.95(15)
